data_4506083
loop_
_publ_author_name
'Luo, Li'
'Wang, Peng'
'Xu, Guan-Cheng'
'Liu, Qing'
'Chen, Kai'
'Lu, Yi'
'Zhao, Yue'
'Sun, Wei-Yin'

_publ_section_title
;
 Zinc(II) and Cadmium(II) Complexes with Rigid
 3,3&#x2032;,5,5&#x2032;-Tetra(1H-imidazol-1-yl)-1,1&#x2032;-biphenyl and
 Varied Carboxylate Ligands
;
_journal_issue 5
_journal_name_full 'Crystal Growth &amp; Design'
_journal_page_first 2634
_journal_paper_doi 10.1021/cg300220q
_journal_volume 12
_journal_year 2012
_chemical_formula_moiety 'C24 H17 Cd N4 O4'
_chemical_formula_sum 'C24 H17 Cd N4 O4'
_chemical_formula_weight 537.82
_chemical_name_systematic
; 
 ? 
;
_space_group_IT_number 15
_symmetry_cell_setting monoclinic
_symmetry_space_group_name_Hall '-C 2yc'
_symmetry_space_group_name_H-M 'C 1 2/c 1'
_atom_sites_solution_hydrogens geom
_atom_sites_solution_primary direct
_atom_sites_solution_secondary difmap
_audit_creation_method SHELXL-97
_cell_angle_alpha 90.00
_cell_angle_beta 105.0980(10)
_cell_angle_gamma 90.00
_cell_formula_units_Z 8
_cell_length_a 26.6249(10)
_cell_length_b 6.7018(3)
_cell_length_c 23.2725(9)
_cell_measurement_reflns_used 9952
_cell_measurement_temperature 293(2)
_cell_measurement_theta_max 28.32
_cell_measurement_theta_min 2.16
_cell_volume 4009.3(3)
_computing_cell_refinement 'Bruker SMART'
_computing_data_collection 'Bruker SMART'
_computing_data_reduction 'Bruker SAINT'
_computing_molecular_graphics 'Bruker SHELXTL'
_computing_publication_material 'Bruker SHELXTL'
_computing_structure_refinement 'SHELXL-97 (Sheldrick, 1997)'
_computing_structure_solution 'SHELXS-97 (Sheldrick, 1990)'
_diffrn_ambient_temperature 293(2)
_diffrn_measured_fraction_theta_full 0.997
_diffrn_measured_fraction_theta_max 0.997
_diffrn_measurement_device_type 'CCD area detector'
_diffrn_measurement_method 'phi and omega scans'
_diffrn_radiation_monochromator graphite
_diffrn_radiation_source 'fine-focus sealed tube'
_diffrn_radiation_type MoK\a
_diffrn_radiation_wavelength 0.71073
_diffrn_reflns_av_R_equivalents 0.0484
_diffrn_reflns_av_sigmaI/netI 0.0341
_diffrn_reflns_limit_h_max 24
_diffrn_reflns_limit_h_min -31
_diffrn_reflns_limit_k_max 7
_diffrn_reflns_limit_k_min -8
_diffrn_reflns_limit_l_max 27
_diffrn_reflns_limit_l_min -27
_diffrn_reflns_number 10836
_diffrn_reflns_theta_full 25.25
_diffrn_reflns_theta_max 25.25
_diffrn_reflns_theta_min 1.81
_exptl_absorpt_coefficient_mu 1.132
_exptl_absorpt_correction_T_max 0.8576
_exptl_absorpt_correction_T_min 0.8221
_exptl_absorpt_correction_type multi-scan
_exptl_absorpt_process_details SADBAS(Bruker,2000)
_exptl_crystal_colour yellow
_exptl_crystal_density_diffrn 1.782
_exptl_crystal_density_method 'not measured'
_exptl_crystal_description prism
_exptl_crystal_F_000 2152
_exptl_crystal_size_max 0.18
_exptl_crystal_size_mid 0.15
_exptl_crystal_size_min 0.14
_refine_diff_density_max 1.516
_refine_diff_density_min -0.521
_refine_diff_density_rms 0.085
_refine_ls_extinction_method none
_refine_ls_goodness_of_fit_ref 1.063
_refine_ls_hydrogen_treatment constr
_refine_ls_matrix_type full
_refine_ls_number_parameters 355
_refine_ls_number_reflns 3611
_refine_ls_number_restraints 37
_refine_ls_restrained_S_all 1.089
_refine_ls_R_factor_all 0.0300
_refine_ls_R_factor_gt 0.0279
_refine_ls_shift/su_max 0.004
_refine_ls_shift/su_mean 0.000
_refine_ls_structure_factor_coef Fsqd
_refine_ls_weighting_details 'calc w=1/[\s^2^(Fo^2^)+(0.0395P)^2^+6.8807P] where P=(Fo^2^+2Fc^2^)/3'
_refine_ls_weighting_scheme calc
_refine_ls_wR_factor_gt 0.0763
_refine_ls_wR_factor_ref 0.0779
_reflns_number_gt 3306
_reflns_number_total 3611
_reflns_threshold_expression >2sigma(I)
_cod_data_source_file cg300220q_si_002.cif
_cod_data_source_block 3
_cod_depositor_comments
;
The following automatic conversions were performed:

'_symmetry_cell_setting' value 'Monoclinic' changed to 'monoclinic'
according to /home/saulius/struct/CIF-dictionaries/cif_core.dic
dictionary named 'cif_core.dic' version 2.4.1 from 2010-06-29.

Automatic conversion script
Id: cif_fix_values 1715 2011-07-08 13:25:40Z adriana 
;
_cod_original_sg_symbol_H-M 'C2/c  '
_cod_database_code 4506083

loop_
_symmetry_equiv_pos_as_xyz
'x, y, z'
'-x, y, -z+1/2'
'x+1/2, y+1/2, z'
'-x+1/2, y+1/2, -z+1/2'
'-x, -y, -z'
'x, -y, z-1/2'
'-x+1/2, -y+1/2, -z'
'x+1/2, -y+1/2, z-1/2'

loop_
_atom_site_label
_atom_site_type_symbol
_atom_site_fract_x
_atom_site_fract_y
_atom_site_fract_z
_atom_site_U_iso_or_equiv
_atom_site_adp_type
_atom_site_occupancy
_atom_site_symmetry_multiplicity
_atom_site_calc_flag
_atom_site_refinement_flags
_atom_site_disorder_assembly
_atom_site_disorder_group
Cd1 Cd 0.733981(6) 0.98814(2) 0.588490(7) 0.01582(10) Uani 1 1 d . . .
C1 C 0.63343(12) 0.9755(6) 0.83052(14) 0.0462(10) Uani 1 1 d . . .
H1A H 0.6684 0.9768 0.8513 0.055 Uiso 1 1 calc R . .
C2 C 0.59490(12) 0.9931(4) 0.85972(13) 0.0291(7) Uani 1 1 d . B .
C3 C 0.54294(11) 0.9990(3) 0.82851(13) 0.0193(6) Uani 1 1 d . . .
H3A H 0.5176 1.0160 0.8491 0.023 Uiso 1 1 calc R . .
C4 C 0.52793(11) 0.9798(3) 0.76669(13) 0.0203(6) Uani 1 1 d . . .
C5 C 0.56688(11) 0.9551(5) 0.73739(12) 0.0282(6) Uani 1 1 d . . .
H5A H 0.5581 0.9382 0.6963 0.034 Uiso 1 1 calc R . .
C6 C 0.61863(11) 0.9556(6) 0.76907(13) 0.0375(7) Uani 1 1 d . . .
C7 C 0.66086(11) 1.0069(4) 0.68565(13) 0.0328(8) Uani 1 1 d . . .
H7A H 0.6347 1.0846 0.6617 0.039 Uiso 1 1 calc R . .
C8 C 0.73170(10) 0.8468(6) 0.71918(13) 0.0442(9) Uani 1 1 d . . .
H8A H 0.7643 0.7921 0.7220 0.053 Uiso 1 1 calc R . .
C9 C 0.48811(15) 0.4984(4) 0.6380(2) 0.0487(10) Uani 1 1 d DU . .
C10 C 0.5264(4) 0.5230(13) 0.6838(4) 0.045(2) Uani 0.527(10) 1 d PD A 1
H10A H 0.5193 0.5425 0.7205 0.054 Uiso 0.527(10) 1 calc PR A 1
C11 C 0.5783(3) 0.5221(14) 0.6815(4) 0.038(2) Uani 0.527(10) 1 d PD A 1
H11A H 0.6041 0.5388 0.7168 0.045 Uiso 0.527(10) 1 calc PR A 1
C12 C 0.59235(12) 0.4988(4) 0.63182(16) 0.0296(7) Uani 1 1 d D . .
C13 C 0.64682(13) 0.4946(4) 0.62981(16) 0.0330(8) Uani 1 1 d . A .
H13A H 0.6707 0.4934 0.6669 0.040 Uiso 1 1 calc R . .
C14 C 0.66691(12) 0.4923(5) 0.58614(15) 0.0401(9) Uani 1 1 d . . .
H14A H 0.6444 0.4927 0.5481 0.048 Uiso 1 1 calc R A .
C16 C 0.72402(11) 0.4891(3) 0.59106(12) 0.0197(6) Uani 1 1 d . A .
C17 C 0.43286(15) 0.4957(4) 0.6407(2) 0.0467(10) Uani 1 1 d . A .
H17A H 0.4268 0.4904 0.6783 0.056 Uiso 1 1 calc R . .
C18 C 0.39261(17) 0.5001(5) 0.5955(2) 0.0545(11) Uani 1 1 d . . .
H18A H 0.3982 0.5078 0.5577 0.065 Uiso 1 1 calc R A .
C19 C 0.70480(11) 0.8268(7) 0.76047(13) 0.0545(11) Uani 1 1 d . . .
H19A H 0.7151 0.7581 0.7964 0.065 Uiso 1 1 calc R . .
C21 C 0.5530(3) 0.455(2) 0.5786(4) 0.065(3) Uani 0.527(10) 1 d PD A 1
H21A H 0.5617 0.4306 0.5430 0.078 Uiso 0.527(10) 1 calc PR A 1
C22 C 0.5016(3) 0.4493(18) 0.5811(4) 0.068(3) Uani 0.527(10) 1 d PD A 1
H22A H 0.4755 0.4151 0.5474 0.081 Uiso 0.527(10) 1 calc PR A 1
C23 C 0.65721(11) 1.0011(3) 0.95903(13) 0.0222(6) Uani 1 1 d . B .
H23A H 0.6870 0.9949 0.9452 0.027 Uiso 1 1 calc R . .
C24 C 0.6099(2) 1.0866(11) 1.0185(2) 0.0241(14) Uani 0.510(6) 1 d P B 1
H24A H 0.6009 1.1261 1.0528 0.029 Uiso 0.510(6) 1 calc PR B 1
C25 C 0.57887(19) 1.0944(10) 0.9617(2) 0.0247(15) Uani 0.510(6) 1 d P B 1
H25A H 0.5454 1.1462 0.9497 0.030 Uiso 0.510(6) 1 calc PR B 1
C27 C 0.33678(14) 0.4934(4) 0.60003(19) 0.0372(8) Uani 1 1 d . . .
C10' C 0.5255(4) 0.4304(12) 0.6822(5) 0.0387(19) Uani 0.473(10) 1 d PDU A 2
H10B H 0.5158 0.3782 0.7147 0.046 Uiso 0.473(10) 1 calc PR A 2
C11' C 0.5772(4) 0.4287(13) 0.6849(5) 0.0349(19) Uani 0.473(10) 1 d PDU A 2
H11B H 0.6018 0.3854 0.7187 0.042 Uiso 0.473(10) 1 calc PR A 2
C21' C 0.5556(3) 0.5979(14) 0.5896(4) 0.0401(19) Uani 0.473(10) 1 d PDU A 2
H21B H 0.5651 0.6628 0.5587 0.048 Uiso 0.473(10) 1 calc PR A 2
C22' C 0.5039(3) 0.6023(14) 0.5925(4) 0.045(2) Uani 0.473(10) 1 d PDU A 2
H22B H 0.4795 0.6742 0.5642 0.053 Uiso 0.473(10) 1 calc PR A 2
C24' C 0.6082(2) 0.9402(11) 1.0145(2) 0.0241(15) Uani 0.490(6) 1 d P B 2
H24B H 0.5974 0.9078 1.0482 0.029 Uiso 0.490(6) 1 calc PR B 2
C25' C 0.5773(2) 0.9283(10) 0.9576(2) 0.0242(16) Uani 0.490(6) 1 d P B 2
H25B H 0.5433 0.8811 0.9448 0.029 Uiso 0.490(6) 1 calc PR B 2
N11 N 0.65877(9) 0.9291(5) 0.73858(11) 0.0424(7) Uani 1 1 d . . .
N12 N 0.70396(10) 0.9600(4) 0.67218(11) 0.0309(6) Uani 1 1 d . . .
N21 N 0.60901(10) 1.0044(3) 0.92313(12) 0.0326(7) Uani 1 1 d . . .
N22 N 0.65833(10) 1.0075(3) 1.01546(11) 0.0240(6) Uani 1 1 d . . .
O1 O 0.74662(8) 0.3263(3) 0.59388(12) 0.0479(7) Uani 1 1 d . . .
O2 O 0.74747(8) 0.6483(3) 0.59345(12) 0.0471(7) Uani 1 1 d . . .
O3 O 0.30468(10) 0.4933(3) 0.55196(12) 0.0411(6) Uani 1 1 d . . .
O4 O 0.32614(10) 0.4878(3) 0.64984(14) 0.0457(7) Uani 1 1 d . . .

loop_
_atom_site_aniso_label
_atom_site_aniso_U_11
_atom_site_aniso_U_22
_atom_site_aniso_U_33
_atom_site_aniso_U_23
_atom_site_aniso_U_13
_atom_site_aniso_U_12
Cd1 0.01165(13) 0.01984(14) 0.01600(13) -0.00088(6) 0.00370(8) -0.00076(6)
C1 0.0120(14) 0.107(3) 0.0184(15) 0.0189(15) 0.0016(11) 0.0014(14)
C2 0.0174(14) 0.053(2) 0.0154(14) 0.0101(10) 0.0017(11) -0.0004(10)
C3 0.0122(13) 0.0250(15) 0.0207(14) 0.0028(9) 0.0044(10) -0.0005(8)
C4 0.0160(15) 0.0237(14) 0.0193(13) 0.0042(9) 0.0015(11) -0.0003(9)
C5 0.0175(13) 0.0505(16) 0.0154(13) 0.0108(12) 0.0021(10) 0.0029(12)
C6 0.0142(14) 0.079(2) 0.0199(14) 0.0151(15) 0.0057(11) 0.0036(14)
C7 0.0136(14) 0.065(2) 0.0197(14) 0.0123(11) 0.0048(11) 0.0059(11)
C8 0.0161(13) 0.089(3) 0.0278(15) 0.0254(16) 0.0064(11) 0.0114(15)
C9 0.0315(19) 0.048(2) 0.074(3) 0.0046(15) 0.0263(18) -0.0004(13)
C10 0.026(3) 0.060(6) 0.055(5) -0.027(5) 0.020(3) -0.006(5)
C11 0.022(3) 0.047(6) 0.049(4) 0.008(5) 0.016(3) -0.003(4)
C12 0.0150(15) 0.0303(17) 0.044(2) -0.0004(11) 0.0094(14) -0.0012(9)
C13 0.0181(16) 0.047(2) 0.0326(17) -0.0051(11) 0.0042(13) -0.0004(10)
C14 0.0132(15) 0.077(3) 0.0285(17) 0.0057(13) 0.0020(12) -0.0034(12)
C16 0.0156(13) 0.0256(16) 0.0178(13) -0.0010(9) 0.0042(10) -0.0008(9)
C17 0.034(2) 0.049(2) 0.057(2) 0.0038(14) 0.0128(18) 0.0024(13)
C18 0.040(2) 0.072(3) 0.054(3) 0.0077(16) 0.017(2) 0.0040(15)
C19 0.0185(14) 0.120(3) 0.0250(15) 0.0370(18) 0.0057(12) 0.0165(17)
C21 0.019(3) 0.134(11) 0.043(4) -0.012(5) 0.011(3) -0.008(5)
C22 0.017(3) 0.117(10) 0.061(5) -0.015(5) -0.002(3) -0.005(4)
C23 0.0132(14) 0.0324(16) 0.0200(14) -0.0039(9) 0.0027(11) -0.0005(9)
C24 0.020(3) 0.040(4) 0.014(2) 0.000(2) 0.0057(19) 0.003(2)
C25 0.013(2) 0.043(4) 0.016(2) -0.002(2) -0.0001(18) 0.005(2)
C27 0.0302(18) 0.0217(16) 0.068(3) -0.0061(12) 0.0278(18) -0.0008(10)
C10' 0.026(3) 0.026(4) 0.072(4) -0.010(4) 0.027(3) -0.001(3)
C11' 0.029(3) 0.026(4) 0.055(4) 0.000(4) 0.021(3) -0.005(4)
C21' 0.022(3) 0.047(5) 0.049(4) -0.007(3) 0.005(3) -0.002(3)
C22' 0.022(3) 0.044(4) 0.059(4) -0.008(3) -0.004(3) 0.005(3)
C24' 0.020(3) 0.042(5) 0.012(2) 0.000(3) 0.006(2) -0.001(3)
C25' 0.013(2) 0.042(4) 0.015(2) 0.001(2) 0.0008(19) -0.006(2)
N11 0.0128(11) 0.096(2) 0.0183(12) 0.0204(14) 0.0048(9) 0.0099(13)
N12 0.0193(12) 0.0543(15) 0.0205(12) 0.0100(11) 0.0075(10) 0.0045(11)
N21 0.0129(12) 0.068(2) 0.0166(12) 0.0121(9) 0.0032(10) 0.0028(9)
N22 0.0153(12) 0.0381(15) 0.0168(12) 0.0047(8) 0.0010(9) 0.0020(8)
O1 0.0234(10) 0.0193(11) 0.0885(19) 0.0070(11) -0.0082(10) -0.0005(9)
O2 0.0193(10) 0.0198(11) 0.098(2) -0.0079(11) 0.0070(10) -0.0012(9)
O3 0.0271(13) 0.0477(15) 0.0548(16) -0.0048(9) 0.0220(12) -0.0035(8)
O4 0.0258(13) 0.0465(15) 0.0557(18) -0.0048(10) -0.0060(12) 0.0017(8)

loop_
_atom_type_symbol
_atom_type_description
_atom_type_scat_dispersion_real
_atom_type_scat_dispersion_imag
_atom_type_scat_source
C C 0.0033 0.0016 'International Tables Vol C Tables 4.2.6.8 and 6.1.1.4'
H H 0.0000 0.0000 'International Tables Vol C Tables 4.2.6.8 and 6.1.1.4'
O O 0.0106 0.0060 'International Tables Vol C Tables 4.2.6.8 and 6.1.1.4'
S S 0.1246 0.1234 'International Tables Vol C Tables 4.2.6.8 and 6.1.1.4'
Cd Cd -0.8075 1.2024 'International Tables Vol C Tables 4.2.6.8 and 6.1.1.4'
N N 0.0061 0.0033 'International Tables Vol C Tables 4.2.6.8 and 6.1.1.4'

loop_
_geom_angle_atom_site_label_1
_geom_angle_atom_site_label_2
_geom_angle_atom_site_label_3
_geom_angle
_geom_angle_site_symmetry_1
_geom_angle_site_symmetry_3
O3 Cd1 N22 112.44(10) 3 6_575
O3 Cd1 O1 83.13(8) 3 1_565
N22 Cd1 O1 96.73(7) 6_575 1_565
O3 Cd1 N12 145.93(10) 3 .
N22 Cd1 N12 101.47(9) 6_575 .
O1 Cd1 N12 96.51(10) 1_565 .
O3 Cd1 O2 84.24(8) 3 .
N22 Cd1 O2 98.42(8) 6_575 .
O1 Cd1 O2 163.12(9) 1_565 .
N12 Cd1 O2 87.74(9) . .
O3 Cd1 O4 54.83(10) 3 3
N22 Cd1 O4 167.26(11) 6_575 3
O1 Cd1 O4 82.01(7) 1_565 3
N12 Cd1 O4 91.27(10) . 3
O2 Cd1 O4 81.56(7) . 3
O3 Cd1 C27 26.86(11) 3 3
N22 Cd1 C27 139.29(11) 6_575 3
O1 Cd1 C27 81.36(8) 1_565 3
N12 Cd1 C27 119.20(11) . 3
O2 Cd1 C27 82.31(7) . 3
O4 Cd1 C27 27.97(12) 3 3
C2 C1 C6 118.0(3) . .
C2 C1 H1A 121.0 . .
C6 C1 H1A 121.0 . .
C1 C2 C3 121.0(3) . .
C1 C2 N21 119.1(3) . .
C3 C2 N21 119.9(3) . .
C2 C3 C4 121.1(3) . .
C2 C3 H3A 119.4 . .
C4 C3 H3A 119.4 . .
C5 C4 C3 117.8(3) . .
C5 C4 C4 121.0(3) . 2_656
C3 C4 C4 121.2(3) . 2_656
C6 C5 C4 120.3(3) . .
C6 C5 H5A 119.9 . .
C4 C5 H5A 119.9 . .
C5 C6 C1 121.7(3) . .
C5 C6 N11 120.1(3) . .
C1 C6 N11 118.2(3) . .
N12 C7 N11 111.9(3) . .
N12 C7 H7A 124.0 . .
N11 C7 H7A 124.0 . .
C19 C8 N12 110.3(3) . .
C19 C8 H8A 124.9 . .
N12 C8 H8A 124.9 . .
C10 C9 C10' 27.7(3) . .
C10 C9 C22' 103.4(5) . .
C10' C9 C22' 116.2(6) . .
C10 C9 C17 123.3(6) . .
C10' C9 C17 121.3(6) . .
C22' C9 C17 121.7(4) . .
C10 C9 C22 116.2(6) . .
C10' C9 C22 107.9(5) . .
C22' C9 C22 42.4(5) . .
C17 C9 C22 120.2(4) . .
C9 C10 C11 123.4(8) . .
C9 C10 H10A 118.3 . .
C11 C10 H10A 118.3 . .
C12 C11 C10 123.0(8) . .
C12 C11 H11A 118.5 . .
C10 C11 H11A 118.5 . .
C11 C12 C21' 105.1(5) . .
C11 C12 C21 118.3(6) . .
C21' C12 C21 41.4(5) . .
C11 C12 C13 122.8(5) . .
C21' C12 C13 121.1(4) . .
C21 C12 C13 118.5(4) . .
C11 C12 C11' 25.4(3) . .
C21' C12 C11' 117.3(6) . .
C21 C12 C11' 111.2(6) . .
C13 C12 C11' 120.7(5) . .
C14 C13 C12 131.0(3) . .
C14 C13 H13A 114.5 . .
C12 C13 H13A 114.5 . .
C13 C14 C16 124.9(3) . .
C13 C14 H14A 117.5 . .
C16 C14 H14A 117.5 . .
O2 C16 O1 121.8(3) . .
O2 C16 C14 119.0(2) . .
O1 C16 C14 119.2(2) . .
C18 C17 C9 125.7(4) . .
C18 C17 H17A 117.1 . .
C9 C17 H17A 117.1 . .
C17 C18 C27 124.1(4) . .
C17 C18 H18A 117.9 . .
C27 C18 H18A 117.9 . .
C8 C19 N11 105.9(3) . .
C8 C19 H19A 127.1 . .
N11 C19 H19A 127.1 . .
C22 C21 C12 118.6(7) . .
C22 C21 H21A 120.7 . .
C12 C21 H21A 120.7 . .
C21 C22 C9 119.9(7) . .
C21 C22 H22A 120.0 . .
C9 C22 H22A 120.0 . .
N22 C23 N21 113.2(3) . .
N22 C23 H23A 123.4 . .
N21 C23 H23A 123.4 . .
C25 C24 N22 107.3(4) . .
C25 C24 H24A 126.3 . .
N22 C24 H24A 126.3 . .
C24 C25 N21 106.5(4) . .
C24 C25 H25A 126.8 . .
N21 C25 H25A 126.8 . .
O3 C27 O4 124.8(3) . .
O3 C27 C18 113.6(3) . .
O4 C27 C18 121.5(4) . .
O3 C27 Cd1 56.91(18) . 3_445
O4 C27 Cd1 67.93(19) . 3_445
C18 C27 Cd1 170.5(3) . 3_445
C9 C10' C11' 126.3(10) . .
C9 C10' H10B 116.9 . .
C11' C10' H10B 116.9 . .
C10' C11' C12 116.9(9) . .
C10' C11' H11B 121.6 . .
C12 C11' H11B 121.6 . .
C12 C21' C22' 120.4(7) . .
C12 C21' H21B 119.8 . .
C22' C21' H21B 119.8 . .
C21' C22' C9 121.0(6) . .
C21' C22' H22B 119.5 . .
C9 C22' H22B 119.5 . .
C25' C24' N22 111.3(4) . .
C25' C24' H24B 124.3 . .
N22 C24' H24B 124.3 . .
C24' C25' N21 103.4(4) . .
C24' C25' H25B 128.3 . .
N21 C25' H25B 128.3 . .
C7 N11 C19 106.5(2) . .
C7 N11 C6 127.9(3) . .
C19 N11 C6 125.5(2) . .
C7 N12 C8 105.4(2) . .
C7 N12 Cd1 134.9(2) . .
C8 N12 Cd1 119.04(19) . .
C23 N21 C25' 105.1(3) . .
C23 N21 C2 126.7(3) . .
C25' N21 C2 122.4(3) . .
C23 N21 C25 102.2(3) . .
C25' N21 C25 45.5(4) . .
C2 N21 C25 127.7(3) . .
C23 N22 C24' 101.6(3) . .
C23 N22 C24 106.2(3) . .
C24' N22 C24 41.0(4) . .
C23 N22 Cd1 122.4(2) . 6_576
C24' N22 Cd1 132.1(3) . 6_576
C24 N22 Cd1 126.9(3) . 6_576
C16 O1 Cd1 143.7(2) . 1_545
C16 O2 Cd1 141.68(19) . .
C27 O3 Cd1 96.2(2) . 3_445
C27 O4 Cd1 84.1(2) . 3_445

loop_
_geom_bond_atom_site_label_1
_geom_bond_atom_site_label_2
_geom_bond_distance
_geom_bond_site_symmetry_2
Cd1 O3 2.259(2) 3
Cd1 N22 2.272(2) 6_575
Cd1 O1 2.290(2) 1_565
Cd1 N12 2.298(2) .
Cd1 O2 2.304(2) .
Cd1 O4 2.497(3) 3
Cd1 C27 2.680(3) 3
C1 C2 1.375(5) .
C1 C6 1.387(4) .
C1 H1A 0.9300 .
C2 C3 1.386(4) .
C2 N21 1.427(4) .
C3 C4 1.395(4) .
C3 H3A 0.9300 .
C4 C5 1.392(4) .
C4 C4 1.488(6) 2_656
C5 C6 1.383(4) .
C5 H5A 0.9300 .
C6 N11 1.440(4) .
C7 N12 1.304(4) .
C7 N11 1.352(4) .
C7 H7A 0.9300 .
C8 C19 1.347(4) .
C8 N12 1.377(4) .
C8 H8A 0.9300 .
C9 C10 1.278(10) .
C9 C10' 1.313(12) .
C9 C22' 1.421(9) .
C9 C17 1.489(5) .
C9 C22 1.498(10) .
C10 C11 1.397(12) .
C10 H10A 0.9300 .
C11 C12 1.315(10) .
C11 H11A 0.9300 .
C12 C21' 1.365(8) .
C12 C21 1.430(9) .
C12 C13 1.463(4) .
C12 C11' 1.473(11) .
C13 C14 1.266(5) .
C13 H13A 0.9300 .
C14 C16 1.495(4) .
C14 H14A 0.9300 .
C16 O2 1.230(3) .
C16 O1 1.239(3) .
C17 C18 1.293(6) .
C17 H17A 0.9300 .
C18 C27 1.518(5) .
C18 H18A 0.9300 .
C19 N11 1.381(4) .
C19 H19A 0.9300 .
C21 C22 1.383(10) .
C21 H21A 0.9300 .
C22 H22A 0.9300 .
C23 N22 1.306(4) .
C23 N21 1.337(4) .
C23 H23A 0.9300 .
C24 C25 1.364(7) .
C24 N22 1.412(6) .
C24 H24A 0.9300 .
C25 N21 1.480(6) .
C25 H25A 0.9300 .
C27 O3 1.218(5) .
C27 O4 1.264(5) .
C27 Cd1 2.680(3) 3_445
C10' C11' 1.361(14) .
C10' H10B 0.9300 .
C11' H11B 0.9300 .
C21' C22' 1.395(10) .
C21' H21B 0.9300 .
C22' H22B 0.9300 .
C24' C25' 1.367(7) .
C24' N22 1.404(6) .
C24' H24B 0.9300 .
C25' N21 1.404(6) .
C25' H25B 0.9300 .
N22 Cd1 2.272(2) 6_576
O1 Cd1 2.290(2) 1_545
O3 Cd1 2.259(2) 3_445
O4 Cd1 2.497(3) 3_445

loop_
_geom_torsion_atom_site_label_1
_geom_torsion_atom_site_label_2
_geom_torsion_atom_site_label_3
_geom_torsion_atom_site_label_4
_geom_torsion
_geom_torsion_site_symmetry_1
_geom_torsion_site_symmetry_4
C6 C1 C2 C3 -2.5(5) . .
C6 C1 C2 N21 177.1(3) . .
C1 C2 C3 C4 2.4(4) . .
N21 C2 C3 C4 -177.3(2) . .
C2 C3 C4 C5 -0.2(3) . .
C2 C3 C4 C4 178.09(17) . 2_656
C3 C4 C5 C6 -1.8(4) . .
C4 C4 C5 C6 179.9(2) 2_656 .
C4 C5 C6 C1 1.6(5) . .
C4 C5 C6 N11 179.7(3) . .
C2 C1 C6 C5 0.6(5) . .
C2 C1 C6 N11 -177.6(3) . .
C10' C9 C10 C11 83.8(16) . .
C22' C9 C10 C11 -37.8(5) . .
C17 C9 C10 C11 178.8(4) . .
C22 C9 C10 C11 5.4(6) . .
C9 C10 C11 C12 1.0(6) . .
C10 C11 C12 C21' 36.9(6) . .
C10 C11 C12 C21 -5.7(8) . .
C10 C11 C12 C13 -178.9(3) . .
C10 C11 C12 C11' -85.6(16) . .
C11 C12 C13 C14 -172.5(5) . .
C21' C12 C13 C14 -33.8(7) . .
C21 C12 C13 C14 14.2(7) . .
C11' C12 C13 C14 157.6(5) . .
C12 C13 C14 C16 179.7(2) . .
C13 C14 C16 O2 -89.3(4) . .
C13 C14 C16 O1 89.2(4) . .
C10 C9 C17 C18 169.5(5) . .
C10' C9 C17 C18 -157.6(5) . .
C22' C9 C17 C18 32.5(6) . .
C22 C9 C17 C18 -17.3(7) . .
C9 C17 C18 C27 178.9(3) . .
N12 C8 C19 N11 0.4(5) . .
C11 C12 C21 C22 3.4(11) . .
C21' C12 C21 C22 -77.3(9) . .
C13 C12 C21 C22 176.9(7) . .
C11' C12 C21 C22 30.3(10) . .
C12 C21 C22 C9 2.9(13) . .
C10 C9 C22 C21 -7.3(10) . .
C10' C9 C22 C21 -35.9(10) . .
C22' C9 C22 C21 73.6(9) . .
C17 C9 C22 C21 179.1(7) . .
N22 C24 C25 N21 3.5(6) . .
C17 C18 C27 O3 -178.0(3) . .
C17 C18 C27 O4 1.7(5) . .
C17 C18 C27 Cd1 177.2(9) . 3_445
C10 C9 C10' C11' -75.9(16) . .
C22' C9 C10' C11' -8.4(5) . .
C17 C9 C10' C11' -178.8(4) . .
C22 C9 C10' C11' 36.6(5) . .
C9 C10' C11' C12 -4.0(5) . .
C11 C12 C11' C10' 79.9(16) . .
C21' C12 C11' C10' 13.5(7) . .
C21 C12 C11' C10' -31.7(7) . .
C13 C12 C11' C10' -177.5(3) . .
C11 C12 C21' C22' -34.3(8) . .
C21 C12 C21' C22' 81.5(9) . .
C13 C12 C21' C22' -179.3(5) . .
C11' C12 C21' C22' -10.3(9) . .
C12 C21' C22' C9 -2.2(11) . .
C10 C9 C22' C21' 38.0(8) . .
C10' C9 C22' C21' 11.8(9) . .
C17 C9 C22' C21' -177.9(6) . .
C22 C9 C22' C21' -76.5(8) . .
N22 C24' C25' N21 -4.0(7) . .
N12 C7 N11 C19 0.8(4) . .
N12 C7 N11 C6 177.1(3) . .
C8 C19 N11 C7 -0.7(5) . .
C8 C19 N11 C6 -177.1(4) . .
C5 C6 N11 C7 40.4(6) . .
C1 C6 N11 C7 -141.5(4) . .
C5 C6 N11 C19 -144.0(4) . .
C1 C6 N11 C19 34.2(6) . .
N11 C7 N12 C8 -0.5(4) . .
N11 C7 N12 Cd1 169.6(2) . .
C19 C8 N12 C7 0.1(4) . .
C19 C8 N12 Cd1 -172.0(3) . .
O3 Cd1 N12 C7 160.4(2) 3 .
N22 Cd1 N12 C7 -25.2(3) 6_575 .
O1 Cd1 N12 C7 73.0(3) 1_565 .
O2 Cd1 N12 C7 -123.4(3) . .
O4 Cd1 N12 C7 155.1(3) 3 .
C27 Cd1 N12 C7 156.7(3) 3 .
O3 Cd1 N12 C8 -30.5(3) 3 .
N22 Cd1 N12 C8 143.9(2) 6_575 .
O1 Cd1 N12 C8 -117.9(3) 1_565 .
O2 Cd1 N12 C8 45.7(3) . .
O4 Cd1 N12 C8 -35.8(3) 3 .
C27 Cd1 N12 C8 -34.1(3) 3 .
N22 C23 N21 C25' -24.8(4) . .
N22 C23 N21 C2 -178.0(2) . .
N22 C23 N21 C25 22.0(4) . .
C24' C25' N21 C23 16.1(5) . .
C24' C25' N21 C2 170.7(4) . .
C24' C25' N21 C25 -76.3(5) . .
C1 C2 N21 C23 0.5(4) . .
C3 C2 N21 C23 -179.8(2) . .
C1 C2 N21 C25' -148.4(4) . .
C3 C2 N21 C25' 31.3(5) . .
C1 C2 N21 C25 155.6(4) . .
C3 C2 N21 C25 -24.7(5) . .
C24 C25 N21 C23 -14.6(5) . .
C24 C25 N21 C25' 84.6(6) . .
C24 C25 N21 C2 -174.4(4) . .
N21 C23 N22 C24' 21.4(4) . .
N21 C23 N22 C24 -20.6(4) . .
N21 C23 N22 Cd1 -178.48(16) . 6_576
C25' C24' N22 C23 -9.8(6) . .
C25' C24' N22 C24 91.7(7) . .
C25' C24' N22 Cd1 -167.1(4) . 6_576
C25 C24 N22 C23 9.4(6) . .
C25 C24 N22 C24' -79.6(6) . .
C25 C24 N22 Cd1 166.0(4) . 6_576
O2 C16 O1 Cd1 -175.6(2) . 1_545
C14 C16 O1 Cd1 5.9(5) . 1_545
O1 C16 O2 Cd1 177.4(2) . .
C14 C16 O2 Cd1 -4.2(5) . .
O3 Cd1 O2 C16 -150.7(4) 3 .
N22 Cd1 O2 C16 -38.8(4) 6_575 .
O1 Cd1 O2 C16 167.6(3) 1_565 .
N12 Cd1 O2 C16 62.5(4) . .
O4 Cd1 O2 C16 154.1(4) 3 .
C27 Cd1 O2 C16 -177.7(4) 3 .
O4 C27 O3 Cd1 1.2(3) . 3_445
C18 C27 O3 Cd1 -179.05(19) . 3_445
O3 C27 O4 Cd1 -1.1(3) . 3_445
C18 C27 O4 Cd1 179.2(2) . 3_445
